data_4083827
loop_
_publ_author_name
'Agapie, Theodor'
'Day, Michael W.'
'Henling, Lawrence M.'
'Labinger, Jay A.'
'Bercaw, John E.'

_publ_section_title
;
 A Chromium-Diphosphine System for Catalytic Ethylene
 Trimerization:&#x00A0; Synthetic and Structural Studies of Chromium
 Complexes with a Nitrogen-Bridged Diphosphine Ligand
 withortho-Methoxyaryl Substituents
;
_journal_issue 11
_journal_name_full Organometallics
_journal_page_first 2733
_journal_paper_doi 10.1021/om050605+
_journal_volume 25
_journal_year 2006
_chemical_formula_sum 'C31 H36 Cl4 Cr N O4 P2'
_chemical_formula_weight 742.35
_chemical_name_systematic
; 
 ? 
;
_space_group_IT_number 14
_symmetry_cell_setting monoclinic
_symmetry_space_group_name_Hall '-P 2ybc'
_symmetry_space_group_name_H-M 'P 1 21/c 1'
_atom_sites_solution_hydrogens difmap
_atom_sites_solution_primary direct
_atom_sites_solution_secondary difmap
_audit_creation_method SHELXL-97
_cell_angle_alpha 90.00
_cell_angle_beta 94.9900(10)
_cell_angle_gamma 90.00
_cell_formula_units_Z 4
_cell_length_a 9.7683(6)
_cell_length_b 16.6273(10)
_cell_length_c 20.9934(13)
_cell_measurement_reflns_used 18411
_cell_measurement_temperature 98(2)
_cell_measurement_theta_max 28.06
_cell_measurement_theta_min 2.30
_cell_volume 3396.8(4)
_computing_cell_refinement 'Bruker SAINT v6.022'
_computing_data_collection 'Bruker SMART v5.054'
_computing_data_reduction 'Bruker SAINT v6.022'
_computing_molecular_graphics 'Bruker SHELXTL'
_computing_publication_material 'Bruker SHELXTL'
_computing_structure_refinement 'SHELXL-97 (Sheldrick, 1997)'
_computing_structure_solution 'SHELXS-97 (Sheldrick, 1990)'
_diffrn_ambient_temperature 98(2)
_diffrn_measured_fraction_theta_full 0.933
_diffrn_measured_fraction_theta_max 0.933
_diffrn_measurement_device_type 'Bruker SMART 1000'
_diffrn_measurement_method '\w scans at 5 \f settings'
_diffrn_radiation_monochromator graphite
_diffrn_radiation_source 'normal-focus sealed tube'
_diffrn_radiation_type MoK\a
_diffrn_radiation_wavelength 0.71073
_diffrn_reflns_av_R_equivalents 0.0634
_diffrn_reflns_av_sigmaI/netI 0.0425
_diffrn_reflns_limit_h_max 12
_diffrn_reflns_limit_h_min -12
_diffrn_reflns_limit_k_max 21
_diffrn_reflns_limit_k_min -22
_diffrn_reflns_limit_l_max 27
_diffrn_reflns_limit_l_min -27
_diffrn_reflns_number 47756
_diffrn_reflns_theta_full 28.33
_diffrn_reflns_theta_max 28.33
_diffrn_reflns_theta_min 1.56
_exptl_absorpt_coefficient_mu 0.782
_exptl_absorpt_correction_T_max 0.9189
_exptl_absorpt_correction_T_min 0.7769
_exptl_absorpt_correction_type none
_exptl_crystal_colour Green
_exptl_crystal_density_diffrn 1.452
_exptl_crystal_density_method 'not measured'
_exptl_crystal_description Fragment
_exptl_crystal_F_000 1532
_exptl_crystal_size_max 0.34
_exptl_crystal_size_mid 0.32
_exptl_crystal_size_min 0.11
_refine_diff_density_max 1.796
_refine_diff_density_min -1.523
_refine_diff_density_rms 0.104
_refine_ls_extinction_method none
_refine_ls_goodness_of_fit_ref 2.760
_refine_ls_hydrogen_treatment 'Unrestrained except for solvent'
_refine_ls_matrix_type 'Full matrix'
_refine_ls_number_parameters 525
_refine_ls_number_reflns 7883
_refine_ls_number_restraints 0
_refine_ls_restrained_S_all 2.760
_refine_ls_R_factor_all 0.0899
_refine_ls_R_factor_gt 0.0618
_refine_ls_shift/su_max 0.001
_refine_ls_shift/su_mean 0.000
_refine_ls_structure_factor_coef Fsqd
_refine_ls_weighting_details w=1/s^2^(Fo^2^)
_refine_ls_weighting_scheme sigma
_refine_ls_wR_factor_gt 0.0988
_refine_ls_wR_factor_ref 0.1013
_reflns_number_gt 5893
_reflns_number_total 7883
_reflns_threshold_expression >2sigma(I)
_cod_data_source_file om050605%2Bsi20050719_022957.cif
_cod_data_source_block ta07
_cod_depositor_comments
;
The following automatic conversions were performed:

'_symmetry_cell_setting' value 'Monoclinic' changed to 'monoclinic'
according to
/usr/data/users/saulius/automatic-downloads/retrospective/ACS/lib/dictionaries/cif_core.dic
dictionary named 'cif_core.dic' version 2.4.2 from
2011-04-26.

'_refine_ls_weighting_scheme' value 'Sigma' changed to
'sigma' according to
/usr/data/users/saulius/automatic-downloads/retrospective/ACS/lib/dictionaries/cif_core.dic
dictionary named 'cif_core.dic' version 2.4.2 from 2011-04-26.

Automatic conversion script
Id: cif_fix_values 2281 2013-09-26 08:29:07Z andrius 

The following automatic conversions were performed:

'_atom_sites_solution_primary' value 'Direct methods' was changed to
'direct'.

'_atom_sites_solution_secondary' value 'Difference Fourier map' was
changed to 'difmap'.

'_atom_sites_solution_hydrogens' value 'Difference Fourier map' was
changed to 'difmap'.

Automatic conversion script
Id: cif_fix_values 6452 2018-10-05 10:23:21Z andrius 
;
_cod_original_sg_symbol_H-M P2(1)/c
_cod_database_code 4083827

loop_
_symmetry_equiv_pos_as_xyz
'x, y, z'
'-x, y+1/2, -z+1/2'
'-x, -y, -z'
'x, -y-1/2, z-1/2'

loop_
_atom_site_label
_atom_site_type_symbol
_atom_site_fract_x
_atom_site_fract_y
_atom_site_fract_z
_atom_site_U_iso_or_equiv
_atom_site_adp_type
_atom_site_occupancy
_atom_site_symmetry_multiplicity
_atom_site_calc_flag
_atom_site_refinement_flags
Cr1 Cr 0.36596(5) -0.12337(3) 0.21145(2) 0.02182(14) Uani 1 1 d .
Cl1 Cl 0.37420(10) -0.23565(5) 0.27516(4) 0.0332(2) Uani 1 1 d .
Cl2 Cl 0.27681(9) -0.18444(5) 0.11858(4) 0.0299(2) Uani 1 1 d .
P1 P 0.32000(8) 0.01342(5) 0.17978(4) 0.01734(18) Uani 1 1 d .
P2 P 0.43872(9) -0.02246(5) 0.29738(4) 0.0215(2) Uani 1 1 d .
O1 O 0.1264(2) -0.09514(13) 0.22654(10) 0.0241(5) Uani 1 1 d .
O2 O 0.2210(2) 0.00772(14) 0.04588(10) 0.0302(6) Uani 1 1 d .
O3 O 0.4629(2) 0.09601(14) 0.40900(10) 0.0283(6) Uani 1 1 d .
O4 O 0.6250(2) -0.12842(13) 0.36392(10) 0.0278(5) Uani 1 1 d .
N1 N 0.3859(3) 0.05551(15) 0.24968(11) 0.0185(6) Uani 1 1 d .
C1 C 0.1382(3) 0.03186(19) 0.17669(14) 0.0211(7) Uani 1 1 d .
C2 C 0.0759(4) 0.1021(2) 0.15283(16) 0.0294(8) Uani 1 1 d .
C3 C -0.0650(4) 0.1122(3) 0.15261(17) 0.0382(10) Uani 1 1 d .
C4 C -0.1415(4) 0.0514(3) 0.17470(17) 0.0420(11) Uani 1 1 d .
C5 C -0.0838(4) -0.0191(3) 0.19870(15) 0.0312(9) Uani 1 1 d .
C6 C 0.0574(3) -0.0281(2) 0.20057(14) 0.0239(7) Uani 1 1 d .
C7 C 0.0426(4) -0.1631(2) 0.2420(2) 0.0361(9) Uani 1 1 d .
C8 C 0.3868(3) 0.06931(18) 0.11594(14) 0.0194(7) Uani 1 1 d .
C9 C 0.5009(3) 0.1178(2) 0.12653(16) 0.0229(7) Uani 1 1 d .
C10 C 0.5604(4) 0.1538(2) 0.07590(18) 0.0288(8) Uani 1 1 d .
C11 C 0.5058(4) 0.1398(2) 0.01468(17) 0.0301(9) Uani 1 1 d .
C12 C 0.3930(4) 0.0921(2) 0.00202(17) 0.0296(9) Uani 1 1 d .
C13 C 0.3319(3) 0.05654(19) 0.05238(15) 0.0228(7) Uani 1 1 d .
C14 C 0.1711(4) -0.0166(3) -0.01757(17) 0.0364(9) Uani 1 1 d .
C15 C 0.3506(3) -0.02116(19) 0.36996(14) 0.0214(7) Uani 1 1 d .
C16 C 0.2637(4) -0.0850(2) 0.37924(16) 0.0245(8) Uani 1 1 d .
C17 C 0.1972(4) -0.0926(2) 0.43470(16) 0.0290(9) Uani 1 1 d .
C18 C 0.2192(4) -0.0353(2) 0.48162(17) 0.0339(9) Uani 1 1 d .
C19 C 0.3070(4) 0.0280(2) 0.47468(16) 0.0298(8) Uani 1 1 d .
C20 C 0.3739(3) 0.03570(19) 0.41954(14) 0.0226(7) Uani 1 1 d .
C21 C 0.4926(5) 0.1542(3) 0.45800(19) 0.0327(9) Uani 1 1 d .
C22 C 0.6204(4) 0.0011(2) 0.32232(14) 0.0255(8) Uani 1 1 d .
C23 C 0.6826(3) 0.0723(2) 0.31055(14) 0.0189(7) Uani 1 1 d .
C24 C 0.8198(4) 0.0870(2) 0.32749(16) 0.0290(8) Uani 1 1 d .
C25 C 0.8985(4) 0.0235(2) 0.35599(16) 0.0322(9) Uani 1 1 d .
C26 C 0.8374(3) -0.0494(2) 0.36806(14) 0.0218(7) Uani 1 1 d .
C27 C 0.6987(4) -0.0591(2) 0.35192(15) 0.0263(8) Uani 1 1 d .
C28 C 0.7040(5) -0.1958(3) 0.3843(2) 0.0375(10) Uani 1 1 d .
C29 C 0.3459(4) 0.1372(2) 0.26969(19) 0.0289(9) Uani 1 1 d .
C30 C 0.5663(4) -0.1214(3) 0.1878(2) 0.0297(9) Uani 1 1 d .
H2 H 0.133(3) 0.1425(18) 0.1341(14) 0.019(8) Uiso 1 1 d .
H3 H -0.103(4) 0.162(2) 0.1370(16) 0.034(10) Uiso 1 1 d .
H4 H -0.234(4) 0.052(2) 0.1736(16) 0.035(10) Uiso 1 1 d .
H5 H -0.142(3) -0.0617(19) 0.2118(15) 0.030(10) Uiso 1 1 d .
H7A H -0.016(4) -0.148(2) 0.2769(17) 0.043(11) Uiso 1 1 d .
H7B H 0.107(3) -0.213(2) 0.2525(15) 0.031(9) Uiso 1 1 d .
H7C H -0.022(3) -0.1730(18) 0.2026(15) 0.023(9) Uiso 1 1 d .
H9 H 0.537(3) 0.1269(16) 0.1661(14) 0.008(7) Uiso 1 1 d .
H10 H 0.632(3) 0.1872(17) 0.0851(14) 0.019(9) Uiso 1 1 d .
H11 H 0.545(3) 0.1622(18) -0.0187(15) 0.021(9) Uiso 1 1 d .
H12 H 0.359(3) 0.0850(19) -0.0390(16) 0.033(10) Uiso 1 1 d .
H14A H 0.138(4) 0.031(2) -0.0449(18) 0.046(11) Uiso 1 1 d .
H14B H 0.101(4) -0.058(2) -0.0109(16) 0.034(10) Uiso 1 1 d .
H14C H 0.247(3) -0.0396(16) -0.0397(13) 0.006(7) Uiso 1 1 d .
H16 H 0.247(3) -0.1223(17) 0.3484(14) 0.015(8) Uiso 1 1 d .
H17 H 0.149(3) -0.1322(18) 0.4412(14) 0.014(9) Uiso 1 1 d .
H18 H 0.181(3) -0.0436(17) 0.5203(15) 0.023(9) Uiso 1 1 d .
H19 H 0.320(4) 0.0612(19) 0.5067(17) 0.034(10) Uiso 1 1 d .
H21A H 0.414(4) 0.184(2) 0.4642(16) 0.030(10) Uiso 1 1 d .
H21B H 0.549(4) 0.187(2) 0.4433(16) 0.027(10) Uiso 1 1 d .
H21C H 0.526(3) 0.1292(16) 0.4978(14) 0.011(7) Uiso 1 1 d .
H23 H 0.640(3) 0.1159(18) 0.2926(14) 0.019(9) Uiso 1 1 d .
H24 H 0.851(3) 0.1352(18) 0.3186(14) 0.019(9) Uiso 1 1 d .
H25 H 0.999(4) 0.0314(19) 0.3656(16) 0.037(10) Uiso 1 1 d .
H26 H 0.875(3) -0.1043(17) 0.3878(13) 0.013(8) Uiso 1 1 d .
H28A H 0.765(4) -0.209(2) 0.3528(17) 0.038(11) Uiso 1 1 d .
H28B H 0.641(5) -0.239(3) 0.385(2) 0.081(17) Uiso 1 1 d .
H28C H 0.753(4) -0.189(2) 0.4255(19) 0.050(12) Uiso 1 1 d .
H29A H 0.247(4) 0.139(2) 0.2866(16) 0.042(11) Uiso 1 1 d .
H29B H 0.348(4) 0.170(2) 0.2362(19) 0.051(12) Uiso 1 1 d .
H29C H 0.408(3) 0.1542(19) 0.3026(16) 0.029(10) Uiso 1 1 d .
H30A H 0.611(4) -0.136(2) 0.2160(18) 0.030(12) Uiso 1 1 d .
H30B H 0.593(4) -0.074(2) 0.1750(17) 0.037(12) Uiso 1 1 d .
H30C H 0.573(4) -0.162(2) 0.1587(17) 0.038(11) Uiso 1 1 d .
C40 C 0.0156(5) 0.2886(3) 0.9454(2) 0.0680(15) Uani 1 1 d .
H40A H -0.074(3) 0.2812(4) 0.9195(9) 0.102 Uiso 1 1 calc R
H40B H 0.0173(5) 0.3442(19) 0.9632(6) 0.102 Uiso 1 1 calc R
Cl3 Cl 0.14391(14) 0.27895(10) 0.89722(6) 0.0900(5) Uani 1 1 d .
Cl4 Cl 0.02623(12) 0.21801(7) 1.01040(5) 0.0573(3) Uani 1 1 d .

loop_
_atom_site_aniso_label
_atom_site_aniso_U_11
_atom_site_aniso_U_22
_atom_site_aniso_U_33
_atom_site_aniso_U_23
_atom_site_aniso_U_13
_atom_site_aniso_U_12
Cr1 0.0270(3) 0.0220(3) 0.0169(3) -0.0001(2) 0.0043(2) 0.0027(2)
Cl1 0.0492(6) 0.0225(5) 0.0284(5) 0.0015(4) 0.0063(4) 0.0042(4)
Cl2 0.0341(5) 0.0339(5) 0.0225(4) -0.0068(4) 0.0065(4) -0.0046(4)
P1 0.0157(4) 0.0225(4) 0.0135(4) 0.0004(3) -0.0002(3) 0.0004(4)
P2 0.0220(5) 0.0284(5) 0.0140(4) 0.0015(4) 0.0011(3) 0.0050(4)
O1 0.0228(12) 0.0275(13) 0.0225(12) 0.0001(10) 0.0052(10) -0.0054(10)
O2 0.0342(14) 0.0388(15) 0.0165(11) -0.0040(10) -0.0041(10) -0.0050(12)
O3 0.0292(14) 0.0350(14) 0.0211(12) -0.0038(10) 0.0037(10) -0.0065(11)
O4 0.0270(13) 0.0238(13) 0.0321(13) 0.0070(10) 0.0001(11) 0.0011(11)
N1 0.0211(15) 0.0205(14) 0.0137(13) -0.0004(11) 0.0006(11) -0.0015(11)
C1 0.0183(17) 0.0291(19) 0.0157(15) -0.0026(14) 0.0007(13) 0.0036(14)
C2 0.025(2) 0.041(2) 0.0223(18) 0.0034(16) 0.0006(16) 0.0070(17)
C3 0.038(2) 0.048(3) 0.028(2) 0.0019(18) -0.0019(18) 0.019(2)
C4 0.021(2) 0.088(4) 0.0161(18) -0.003(2) -0.0001(16) 0.010(2)
C5 0.0207(19) 0.057(3) 0.0159(17) -0.0074(17) 0.0014(14) -0.0047(19)
C6 0.0200(18) 0.038(2) 0.0128(15) -0.0064(14) -0.0014(13) -0.0021(15)
C7 0.032(2) 0.037(2) 0.041(2) -0.0029(19) 0.013(2) -0.0122(19)
C8 0.0211(18) 0.0205(18) 0.0170(16) 0.0016(13) 0.0041(13) 0.0043(14)
C9 0.0209(18) 0.0269(19) 0.0206(18) 0.0010(15) -0.0002(14) 0.0042(15)
C10 0.022(2) 0.026(2) 0.039(2) 0.0023(16) 0.0097(17) 0.0021(16)
C11 0.032(2) 0.034(2) 0.026(2) 0.0119(16) 0.0120(17) 0.0087(17)
C12 0.036(2) 0.036(2) 0.0167(18) 0.0027(15) 0.0015(16) 0.0096(17)
C13 0.0252(19) 0.0252(18) 0.0180(16) 0.0011(14) 0.0013(14) 0.0047(15)
C14 0.037(2) 0.049(3) 0.0220(19) -0.0120(19) -0.0036(17) 0.008(2)
C15 0.0222(18) 0.0260(18) 0.0162(16) 0.0017(14) 0.0021(13) 0.0067(15)
C16 0.029(2) 0.029(2) 0.0157(17) -0.0026(15) 0.0002(14) 0.0037(16)
C17 0.035(2) 0.031(2) 0.0213(18) 0.0028(16) 0.0047(16) -0.0094(18)
C18 0.042(2) 0.043(2) 0.0183(18) 0.0005(16) 0.0137(17) -0.0019(18)
C19 0.037(2) 0.035(2) 0.0186(18) -0.0061(16) 0.0059(16) -0.0036(17)
C20 0.0225(19) 0.0294(19) 0.0156(16) -0.0004(14) -0.0008(14) 0.0022(15)
C21 0.032(2) 0.041(3) 0.025(2) -0.0039(18) 0.0020(18) -0.009(2)
C22 0.033(2) 0.030(2) 0.0133(16) -0.0028(14) 0.0035(14) 0.0007(16)
C23 0.0209(18) 0.0208(18) 0.0148(16) 0.0010(13) 0.0008(13) -0.0010(14)
C24 0.032(2) 0.035(2) 0.0201(18) -0.0021(16) 0.0030(16) -0.0096(18)
C25 0.028(2) 0.046(2) 0.0231(18) -0.0058(17) 0.0017(16) -0.0035(18)
C26 0.025(2) 0.0235(19) 0.0162(16) -0.0030(14) 0.0009(14) 0.0013(15)
C27 0.027(2) 0.032(2) 0.0200(17) -0.0061(15) 0.0048(15) 0.0011(16)
C28 0.034(2) 0.036(3) 0.042(3) 0.003(2) 0.000(2) 0.009(2)
C29 0.037(2) 0.027(2) 0.023(2) -0.0024(17) 0.0038(18) -0.0040(17)
C30 0.030(2) 0.035(3) 0.025(2) -0.001(2) 0.0057(18) 0.0087(19)
C40 0.066(3) 0.099(4) 0.037(3) 0.019(2) -0.007(2) 0.019(3)
Cl3 0.0566(8) 0.1552(14) 0.0586(8) -0.0149(9) 0.0061(7) -0.0426(9)
Cl4 0.0697(8) 0.0578(7) 0.0399(6) 0.0097(5) -0.0204(6) -0.0175(6)

loop_
_atom_type_symbol
_atom_type_description
_atom_type_scat_dispersion_real
_atom_type_scat_dispersion_imag
_atom_type_scat_source
C C 0.0033 0.0016 'International Tables Vol C Tables 4.2.6.8 and 6.1.1.4'
H H 0.0000 0.0000 'International Tables Vol C Tables 4.2.6.8 and 6.1.1.4'
N N 0.0061 0.0033 'International Tables Vol C Tables 4.2.6.8 and 6.1.1.4'
O O 0.0106 0.0060 'International Tables Vol C Tables 4.2.6.8 and 6.1.1.4'
P P 0.1023 0.0942 'International Tables Vol C Tables 4.2.6.8 and 6.1.1.4'
Cl Cl 0.1484 0.1585 'International Tables Vol C Tables 4.2.6.8 and 6.1.1.4'
Cr Cr 0.3209 0.6236 'International Tables Vol C Tables 4.2.6.8 and 6.1.1.4'

loop_
_geom_angle_atom_site_label_1
_geom_angle_atom_site_label_2
_geom_angle_atom_site_label_3
_geom_angle
_geom_angle_publ_flag
C30 Cr1 Cl1 99.64(14) yes
C30 Cr1 Cl2 95.76(13) yes
Cl1 Cr1 Cl2 97.26(4) yes
C30 Cr1 P1 94.40(14) yes
Cl1 Cr1 P1 158.22(4) yes
Cl2 Cr1 P1 97.79(3) yes
C30 Cr1 O1 166.44(15) yes
Cl1 Cr1 O1 93.81(6) yes
Cl2 Cr1 O1 84.15(6) yes
P1 Cr1 O1 72.22(6) yes
C30 Cr1 P2 86.97(13) yes
Cl1 Cr1 P2 97.53(3) yes
Cl2 Cr1 P2 164.28(4) yes
P1 Cr1 P2 66.54(3) yes
O1 Cr1 P2 89.59(5) yes
N1 P1 C8 107.19(13) ?
N1 P1 C1 105.03(13) ?
C8 P1 C1 107.82(14) ?
N1 P1 Cr1 95.93(9) ?
C8 P1 Cr1 128.64(10) ?
C1 P1 Cr1 109.38(11) ?
N1 P2 C15 110.22(13) ?
N1 P2 C22 103.98(14) ?
C15 P2 C22 105.88(14) ?
N1 P2 Cr1 91.94(9) ?
C15 P2 Cr1 118.96(11) ?
C22 P2 Cr1 123.22(11) ?
C6 O1 C7 116.7(3) ?
C6 O1 Cr1 122.87(18) ?
C7 O1 Cr1 116.6(2) ?
C13 O2 C14 117.9(3) ?
C20 O3 C21 118.5(3) ?
C27 O4 C28 115.8(3) ?
C29 N1 P2 127.5(2) ?
C29 N1 P1 122.1(2) ?
P2 N1 P1 105.58(14) ?
C2 C1 C6 119.2(3) ?
C2 C1 P1 123.8(3) ?
C6 C1 P1 117.0(2) ?
C3 C2 C1 120.4(4) ?
C3 C2 H2 121.3(18) ?
C1 C2 H2 118.2(18) ?
C4 C3 C2 118.8(4) ?
C4 C3 H3 123(2) ?
C2 C3 H3 118(2) ?
C3 C4 C5 122.5(4) ?
C3 C4 H4 124(2) ?
C5 C4 H4 113(2) ?
C4 C5 C6 118.6(4) ?
C4 C5 H5 120(2) ?
C6 C5 H5 121(2) ?
C5 C6 O1 123.1(3) ?
C5 C6 C1 120.5(3) ?
O1 C6 C1 116.4(3) ?
O1 C7 H7A 110(2) ?
O1 C7 H7B 108.6(18) ?
H7A C7 H7B 115(3) ?
O1 C7 H7C 105.6(18) ?
H7A C7 H7C 107(3) ?
H7B C7 H7C 111(3) ?
C9 C8 C13 118.4(3) ?
C9 C8 P1 121.5(2) ?
C13 C8 P1 119.6(2) ?
C8 C9 C10 121.0(3) ?
C8 C9 H9 120.0(18) ?
C10 C9 H9 119.0(18) ?
C11 C10 C9 119.4(4) ?
C11 C10 H10 122(2) ?
C9 C10 H10 118(2) ?
C12 C11 C10 121.6(4) ?
C12 C11 H11 118.5(19) ?
C10 C11 H11 120(2) ?
C11 C12 C13 119.5(3) ?
C11 C12 H12 119(2) ?
C13 C12 H12 121(2) ?
O2 C13 C12 124.9(3) ?
O2 C13 C8 114.9(3) ?
C12 C13 C8 120.2(3) ?
O2 C14 H14A 112(2) ?
O2 C14 H14B 104(2) ?
H14A C14 H14B 116(3) ?
O2 C14 H14C 109.6(15) ?
H14A C14 H14C 105(3) ?
H14B C14 H14C 111(3) ?
C16 C15 C20 118.2(3) ?
C16 C15 P2 116.8(2) ?
C20 C15 P2 124.8(3) ?
C15 C16 C17 121.7(3) ?
C15 C16 H16 120.0(19) ?
C17 C16 H16 118.3(19) ?
C18 C17 C16 118.9(4) ?
C18 C17 H17 119(2) ?
C16 C17 H17 122(2) ?
C19 C18 C17 121.0(3) ?
C19 C18 H18 120.4(19) ?
C17 C18 H18 118.2(19) ?
C18 C19 C20 120.3(3) ?
C18 C19 H19 117(2) ?
C20 C19 H19 123(2) ?
O3 C20 C19 124.1(3) ?
O3 C20 C15 116.1(3) ?
C19 C20 C15 119.9(3) ?
O3 C21 H21A 110(2) ?
O3 C21 H21B 105(2) ?
H21A C21 H21B 106(3) ?
O3 C21 H21C 111.4(17) ?
H21A C21 H21C 109(3) ?
H21B C21 H21C 114(3) ?
C23 C22 C27 118.4(3) ?
C23 C22 P2 124.4(3) ?
C27 C22 P2 117.2(3) ?
C22 C23 C24 123.1(3) ?
C22 C23 H23 125(2) ?
C24 C23 H23 111.8(19) ?
C23 C24 C25 117.4(4) ?
C23 C24 H24 117(2) ?
C25 C24 H24 126(2) ?
C26 C25 C24 120.4(3) ?
C26 C25 H25 121(2) ?
C24 C25 H25 119(2) ?
C27 C26 C25 119.2(3) ?
C27 C26 H26 107.0(15) ?
C25 C26 H26 133.7(15) ?
C26 C27 C22 121.5(3) ?
C26 C27 O4 124.5(3) ?
C22 C27 O4 114.1(3) ?
O4 C28 H28A 109(2) ?
O4 C28 H28B 106(3) ?
H28A C28 H28B 107(4) ?
O4 C28 H28C 113(2) ?
H28A C28 H28C 111(3) ?
H28B C28 H28C 111(4) ?
N1 C29 H29A 113.0(19) ?
N1 C29 H29B 108(3) ?
H29A C29 H29B 110(3) ?
N1 C29 H29C 109(2) ?
H29A C29 H29C 107(3) ?
H29B C29 H29C 110(3) ?
Cr1 C30 H30A 108(3) ?
Cr1 C30 H30B 114(2) ?
H30A C30 H30B 112(4) ?
Cr1 C30 H30C 106(2) ?
H30A C30 H30C 102(3) ?
H30B C30 H30C 114(3) ?
Cl3 C40 Cl4 113.4(3) ?
Cl3 C40 H40A 108.9 ?
Cl4 C40 H40A 108.9 ?
Cl3 C40 H40B 108.9 ?
Cl4 C40 H40B 108.9 ?
H40A C40 H40B 107.7 ?

loop_
_geom_bond_atom_site_label_1
_geom_bond_atom_site_label_2
_geom_bond_distance
_geom_bond_publ_flag
Cr1 C30 2.061(4) yes
Cr1 Cl1 2.2939(10) yes
Cr1 Cl2 2.3011(9) yes
Cr1 P1 2.4010(10) yes
Cr1 O1 2.435(2) yes
Cr1 P2 2.5204(10) yes
P1 N1 1.701(2) ?
P1 C8 1.799(3) ?
P1 C1 1.797(3) ?
P2 N1 1.691(3) ?
P2 C15 1.814(3) ?
P2 C22 1.848(4) ?
O1 C6 1.389(4) ?
O1 C7 1.448(4) ?
O2 C13 1.351(4) ?
O2 C14 1.436(4) ?
O3 C20 1.358(4) ?
O3 C21 1.424(4) ?
O4 C27 1.393(4) ?
O4 C28 1.406(4) ?
N1 C29 1.484(4) ?
C1 C2 1.391(4) ?
C1 C6 1.392(4) ?
C2 C3 1.386(5) ?
C2 H2 0.98(3) ?
C3 C4 1.363(6) ?
C3 H3 0.95(3) ?
C4 C5 1.377(6) ?
C4 H4 0.90(4) ?
C5 C6 1.384(5) ?
C5 H5 0.96(3) ?
C7 H7A 1.00(4) ?
C7 H7B 1.06(3) ?
C7 H7C 1.01(3) ?
C8 C9 1.379(4) ?
C8 C13 1.410(4) ?
C9 C10 1.390(5) ?
C9 H9 0.89(3) ?
C10 C11 1.368(5) ?
C10 H10 0.90(3) ?
C11 C12 1.365(5) ?
C11 H11 0.91(3) ?
C12 C13 1.391(5) ?
C12 H12 0.91(3) ?
C14 H14A 1.01(4) ?
C14 H14B 1.00(3) ?
C14 H14C 0.99(3) ?
C15 C16 1.384(5) ?
C15 C20 1.410(4) ?
C16 C17 1.387(5) ?
C16 H16 0.90(3) ?
C17 C18 1.374(5) ?
C17 H17 0.83(3) ?
C18 C19 1.373(5) ?
C18 H18 0.93(3) ?
C19 C20 1.384(5) ?
C19 H19 0.87(3) ?
C21 H21A 0.93(4) ?
C21 H21B 0.84(3) ?
C21 H21C 0.96(3) ?
C22 C23 1.364(4) ?
C22 C27 1.375(5) ?
C23 C24 1.379(5) ?
C23 H23 0.90(3) ?
C24 C25 1.408(5) ?
C24 H24 0.88(3) ?
C25 C26 1.385(5) ?
C25 H25 0.99(4) ?
C26 C27 1.376(5) ?
C26 H26 1.05(3) ?
C28 H28A 0.95(4) ?
C28 H28B 0.95(5) ?
C28 H28C 0.96(4) ?
C29 H29A 1.05(4) ?
C29 H29B 0.89(4) ?
C29 H29C 0.92(3) ?
C30 H30A 0.75(4) ?
C30 H30B 0.87(4) ?
C30 H30C 0.91(4) ?
C40 Cl3 1.685(5) ?
C40 Cl4 1.796(4) ?
C40 H40A 0.9965 ?
C40 H40B 0.9965 ?
